data_1557617
loop_
_publ_author_name
'Zhang, Ye'
'Zheng, Tian-Lu'
'Cheng, Fu'
'Dai, Kun-Long'
'Zhang, Kun'
'Ma, Ai-Jun'
'Zhang, Fu-Min'
'Zhang, Xiao-Ming'
'Wang, Shao-Hua'
'Tu, Yong-Qiang'

_publ_section_title
;
 Facile access to diverse all-carbon quaternary center containing
 spirobicycles by exploring a tandem Castro--Stephens coupling/acyloxy
 shift/cyclization/semipinacol rearrangement sequence
;
_journal_issue 15
_journal_name_full 'Chemical Science'
_journal_page_first 3878
_journal_page_last 3884
_journal_paper_doi 10.1039/D0SC00102C
_journal_volume 11
_journal_year 2020
_chemical_formula_moiety 'C23 H28 N2 O3 S'
_chemical_formula_sum 'C23 H28 N2 O3 S'
_chemical_formula_weight 412.53
_space_group_crystal_system monoclinic
_space_group_IT_number 14
_space_group_name_Hall '-P 2ybc'
_space_group_name_H-M_alt 'P 1 21/c 1'
_atom_sites_solution_hydrogens geom
_atom_sites_solution_primary direct
_atom_sites_solution_secondary difmap
_audit_creation_date 2019-10-25
_audit_creation_method
;
Olex2 1.2
(compiled 2017.03.28 svn.r3405 for OlexSys, GUI svn.r5337)
;
_audit_update_record
;
2019-10-29 deposited with the CCDC.	2020-03-11 downloaded from the CCDC.
;
_cell_angle_alpha 90.00
_cell_angle_beta 113.384(3)
_cell_angle_gamma 90.00
_cell_formula_units_Z 4
_cell_length_a 10.3539(2)
_cell_length_b 19.9619(4)
_cell_length_c 11.8443(3)
_cell_measurement_reflns_used 3800
_cell_measurement_temperature 295.00(10)
_cell_measurement_theta_max 69.7320
_cell_measurement_theta_min 6.5240
_cell_volume 2246.95(10)
_computing_cell_refinement
;
CrysAlisPro, Agilent Technologies,
Version 1.171.36.28 (release 01-02-2013 CrysAlis171 .NET)
(compiled Feb  1 2013,16:14:44)
;
_computing_data_collection
;
CrysAlisPro, Agilent Technologies,
Version 1.171.36.28 (release 01-02-2013 CrysAlis171 .NET)
(compiled Feb  1 2013,16:14:44)
;
_computing_data_reduction
;
CrysAlisPro, Agilent Technologies,
Version 1.171.36.28 (release 01-02-2013 CrysAlis171 .NET)
(compiled Feb  1 2013,16:14:44)
;
_computing_molecular_graphics 'Olex2 (Dolomanov et al., 2009)'
_computing_publication_material 'Olex2 (Dolomanov et al., 2009)'
_computing_structure_refinement 'ShelXL (Sheldrick, 2015)'
_computing_structure_solution 'ShelXS (Sheldrick, 2008)'
_diffrn_ambient_temperature 295.00(10)
_diffrn_detector_area_resol_mean 16.0733
_diffrn_measured_fraction_theta_full 0.976
_diffrn_measured_fraction_theta_max 0.976
_diffrn_measurement_details
;
#__ type_ start__ end____ width___ exp.time_
  1 omega   23.00   58.00   1.0000    1.0000
omega____ theta____ kappa____ phi______ frames
    -       -8.5000   57.0000  -90.0000 35

#__ type_ start__ end____ width___ exp.time_
  2 omega  -22.00    4.00   1.0000    1.0000
omega____ theta____ kappa____ phi______ frames
    -       -8.5000   57.0000  -90.0000 26

#__ type_ start__ end____ width___ exp.time_
  3 omega  -80.00  -37.00   1.0000    1.0000
omega____ theta____ kappa____ phi______ frames
    -       -8.5000  178.0000   60.0000 43

#__ type_ start__ end____ width___ exp.time_
  4 omega  -84.00  -36.00   1.0000    1.0000
omega____ theta____ kappa____ phi______ frames
    -       -8.5000  178.0000 -180.0000 48

#__ type_ start__ end____ width___ exp.time_
  5 omega  -14.00   76.00   1.0000    1.0000
omega____ theta____ kappa____ phi______ frames
    -       54.0000  -40.0000  -63.8281 90

#__ type_ start__ end____ width___ exp.time_
  6 omega   -1.00   70.00   1.0000    1.0000
omega____ theta____ kappa____ phi______ frames
    -       54.0000  -57.0000  120.0000 71

#__ type_ start__ end____ width___ exp.time_
  7 omega   34.00   61.00   1.0000    1.0000
omega____ theta____ kappa____ phi______ frames
    -       54.0000   57.0000   90.0000 27

#__ type_ start__ end____ width___ exp.time_
  8 omega   65.00   92.00   1.0000    1.0000
omega____ theta____ kappa____ phi______ frames
    -      108.0000  -25.0000  120.0000 27

#__ type_ start__ end____ width___ exp.time_
  9 omega   51.00   77.00   1.0000    1.0000
omega____ theta____ kappa____ phi______ frames
    -      108.0000  -25.0000  -60.0000 26

#__ type_ start__ end____ width___ exp.time_
 10 omega   54.00   93.00   1.0000    1.0000
omega____ theta____ kappa____ phi______ frames
    -      108.0000  -25.0000 -180.0000 39

#__ type_ start__ end____ width___ exp.time_
 11 omega   50.00   75.00   1.0000    1.0000
omega____ theta____ kappa____ phi______ frames
    -      108.0000  -50.0000 -120.0000 25

#__ type_ start__ end____ width___ exp.time_
 12 omega   77.00  104.00   1.0000    1.0000
omega____ theta____ kappa____ phi______ frames
    -      108.0000 -111.0000  150.0000 27

#__ type_ start__ end____ width___ exp.time_
 13 omega   36.00   62.00   1.0000    1.0000
omega____ theta____ kappa____ phi______ frames
    -      108.0000  -38.0000   30.0000 26

#__ type_ start__ end____ width___ exp.time_
 14 omega   64.00   89.00   1.0000    1.0000
omega____ theta____ kappa____ phi______ frames
    -      108.0000  -38.0000   30.0000 25

#__ type_ start__ end____ width___ exp.time_
 15 omega   35.00   93.00   1.0000    1.0000
omega____ theta____ kappa____ phi______ frames
    -      108.0000  -38.0000  -90.0000 58

#__ type_ start__ end____ width___ exp.time_
 16 omega  111.00  142.00   1.0000    1.0000
omega____ theta____ kappa____ phi______ frames
    -      108.0000  178.0000  -30.0000 31

#__ type_ start__ end____ width___ exp.time_
 17 omega   57.00   88.00   1.0000    1.0000
omega____ theta____ kappa____ phi______ frames
    -      108.0000  178.0000  -30.0000 31

#__ type_ start__ end____ width___ exp.time_
 18 omega   68.00   93.00   1.0000    1.0000
omega____ theta____ kappa____ phi______ frames
    -      108.0000  -25.0000    0.0000 25

#__ type_ start__ end____ width___ exp.time_
 19 omega   86.00  113.00   1.0000    1.0000
omega____ theta____ kappa____ phi______ frames
    -      108.0000   63.0000 -180.0000 27

#__ type_ start__ end____ width___ exp.time_
 20 omega  136.00  173.00   1.0000    1.0000
omega____ theta____ kappa____ phi______ frames
    -      108.0000   63.0000 -180.0000 37

#__ type_ start__ end____ width___ exp.time_
 21 omega   43.00  122.00   1.0000    1.0000
omega____ theta____ kappa____ phi______ frames
    -      108.0000  -63.0000   90.0000 79

#__ type_ start__ end____ width___ exp.time_
 22 omega   50.00   92.00   1.0000    1.0000
omega____ theta____ kappa____ phi______ frames
    -      108.0000  -25.0000   60.0000 42

#__ type_ start__ end____ width___ exp.time_
 23 omega  135.00  178.00   1.0000    1.0000
omega____ theta____ kappa____ phi______ frames
    -      108.0000  111.0000 -150.0000 43
;
_diffrn_measurement_device_type 'SuperNova, Dual, Cu at zero, Eos'
_diffrn_measurement_method '\w scans'
_diffrn_orient_matrix_UB_11 0.0916420000
_diffrn_orient_matrix_UB_12 -0.0558728000
_diffrn_orient_matrix_UB_13 0.0832763000
_diffrn_orient_matrix_UB_21 0.0471067000
_diffrn_orient_matrix_UB_22 0.0481803000
_diffrn_orient_matrix_UB_23 0.1107394000
_diffrn_orient_matrix_UB_31 -0.1251318000
_diffrn_orient_matrix_UB_32 -0.0227728000
_diffrn_orient_matrix_UB_33 0.0296767000
_diffrn_radiation_monochromator mirror
_diffrn_radiation_type CuK\a
_diffrn_radiation_wavelength 1.54184
_diffrn_reflns_av_R_equivalents 0.0184
_diffrn_reflns_av_unetI/netI 0.0234
_diffrn_reflns_limit_h_max 11
_diffrn_reflns_limit_h_min -12
_diffrn_reflns_limit_k_max 21
_diffrn_reflns_limit_k_min -23
_diffrn_reflns_limit_l_max 14
_diffrn_reflns_limit_l_min -12
_diffrn_reflns_number 8053
_diffrn_reflns_theta_full 66.60
_diffrn_reflns_theta_max 66.60
_diffrn_reflns_theta_min 4.63
_diffrn_source 'SuperNova (Cu) X-ray Source'
_exptl_absorpt_coefficient_mu 1.480
_exptl_absorpt_correction_T_max 1.00000
_exptl_absorpt_correction_T_min 0.27636
_exptl_absorpt_correction_type multi-scan
_exptl_absorpt_process_details
;
CrysAlisPro, Agilent Technologies,
Version 1.171.36.28 (release 01-02-2013 CrysAlis171 .NET)
(compiled Feb  1 2013,16:14:44)
Empirical absorption correction using spherical harmonics,
 implemented in SCALE3 ABSPACK scaling algorithm.
;
_exptl_crystal_colour 'clear light colourless'
_exptl_crystal_colour_lustre clear
_exptl_crystal_colour_modifier light
_exptl_crystal_colour_primary colourless
_exptl_crystal_density_diffrn 1.219
_exptl_crystal_density_method 'not measured'
_exptl_crystal_description block
_exptl_crystal_F_000 880
_exptl_crystal_size_max 0.15
_exptl_crystal_size_mid 0.14
_exptl_crystal_size_min 0.12
_refine_diff_density_max 0.234
_refine_diff_density_min -0.389
_refine_diff_density_rms 0.039
_refine_ls_extinction_method none
_refine_ls_goodness_of_fit_ref 1.033
_refine_ls_hydrogen_treatment mixed
_refine_ls_matrix_type full
_refine_ls_number_parameters 270
_refine_ls_number_reflns 3876
_refine_ls_number_restraints 0
_refine_ls_restrained_S_all 1.033
_refine_ls_R_factor_all 0.0460
_refine_ls_R_factor_gt 0.0406
_refine_ls_shift/su_max 0.000
_refine_ls_shift/su_mean 0.000
_refine_ls_structure_factor_coef Fsqd
_refine_ls_weighting_details 'calc w=1/[\s^2^(Fo^2^)+(0.0621P)^2^+0.5554P] where P=(Fo^2^+2Fc^2^)/3'
_refine_ls_weighting_scheme calc
_refine_ls_wR_factor_gt 0.1095
_refine_ls_wR_factor_ref 0.1146
_reflns_number_gt 3394
_reflns_number_total 3876
_reflns_threshold_expression >2sigma(I)
_cod_data_source_file d0sc00102c2.cif
_cod_data_source_block zhangy_1021
_cod_depositor_comments
;Adding full bibliography for 1557613--1557618.cif.

 Adding full bibliography for 1557613--1557618.cif.
;
_cod_original_cell_volume 2246.96(9)
_cod_database_code 1557617
_reflns_odcompleteness_completeness 97.44
_reflns_odcompleteness_iscentric 1
_reflns_odcompleteness_theta 66.97
_olex2_refinement_description
;
1. Fixed Uiso
 At 1.2 times of:
  All C(H) groups, All C(H,H) groups
 At 1.5 times of:
  All C(H,H,H) groups
2.a Secondary CH2 refined with riding coordinates:
 C2(H2A,H2B), C4(H4A,H4B), C6(H6A,H6B)
2.b Aromatic/amide H refined with riding coordinates:
 C8(H8), C9(H9), C10(H10), C11(H11), C12(H12), C18(H18), C19(H19), C21(H21),
 C22(H22)
2.c Idealised Me refined as rotating group:
 C13(H13A,H13B,H13C), C14(H14A,H14B,H14C), C16(H16A,H16B,H16C), C23(H23A,H23B,
 H23C)
;
_olex2_date_sample_data_collection 2019-10-21
_olex2_submission_special_instructions 'No special instructions were received'

loop_
_space_group_symop_id
_space_group_symop_operation_xyz
1 'x, y, z'
2 '-x, y+1/2, -z+1/2'
3 '-x, -y, -z'
4 'x, -y-1/2, z-1/2'

loop_
_atom_site_label
_atom_site_type_symbol
_atom_site_fract_x
_atom_site_fract_y
_atom_site_fract_z
_atom_site_U_iso_or_equiv
_atom_site_adp_type
_atom_site_occupancy
_atom_site_calc_flag
_atom_site_disorder_assembly
_atom_site_disorder_group
_atom_site_refinement_flags_posn
S1 S 0.57112(5) 0.10037(2) 0.82476(4) 0.04836(16) Uani 1 d . . .
O1 O 0.36800(14) -0.07644(6) 0.79151(11) 0.0479(3) Uani 1 d . . .
O2 O 0.47148(16) 0.12597(8) 0.87015(15) 0.0723(5) Uani 1 d . . .
O3 O 0.63101(18) 0.14438(7) 0.76384(15) 0.0746(5) Uani 1 d . . .
N1 N 0.57102(13) 0.00021(6) 0.69099(11) 0.0347(3) Uani 1 d . . .
N2 N 0.48263(15) 0.04209(7) 0.72608(13) 0.0386(3) Uani 1 d . . .
H2 H 0.427(2) 0.0208(10) 0.753(2) 0.050(6) Uiso 1 d . . .
C1 C 0.50770(15) -0.04717(7) 0.61687(13) 0.0302(3) Uani 1 d . . .
C2 C 0.59543(16) -0.09708(7) 0.58526(15) 0.0349(3) Uani 1 d . . .
H2A H 0.6940 -0.0850 0.6260 0.042 Uiso 1 calc . . R
H2B H 0.5705 -0.0966 0.4972 0.042 Uiso 1 calc . . R
C3 C 0.57231(16) -0.16808(8) 0.62575(15) 0.0354(3) Uani 1 d . . .
C4 C 0.41309(15) -0.18313(7) 0.57339(15) 0.0345(3) Uani 1 d . . .
H4A H 0.3996 -0.2257 0.6068 0.041 Uiso 1 calc . . R
H4B H 0.3809 -0.1886 0.4851 0.041 Uiso 1 calc . . R
C5 C 0.31785(15) -0.13070(7) 0.59822(13) 0.0312(3) Uani 1 d . . .
C6 C 0.35227(15) -0.06125(7) 0.55908(13) 0.0308(3) Uani 1 d . . .
H6A H 0.3202 -0.0598 0.4702 0.037 Uiso 1 calc . . R
H6B H 0.3024 -0.0268 0.5836 0.037 Uiso 1 calc . . R
C7 C 0.16013(16) -0.14448(8) 0.52530(16) 0.0399(4) Uani 1 d . . .
C8 C 0.06168(19) -0.10347(10) 0.5438(2) 0.0524(5) Uani 1 d . . .
H8 H 0.0922 -0.0695 0.6022 0.063 Uiso 1 calc . . R
C9 C -0.0816(2) -0.11252(12) 0.4762(2) 0.0682(6) Uani 1 d . . .
H9 H -0.1458 -0.0847 0.4901 0.082 Uiso 1 calc . . R
C10 C -0.1291(2) -0.16174(14) 0.3899(3) 0.0834(8) Uani 1 d . . .
H10 H -0.2249 -0.1670 0.3434 0.100 Uiso 1 calc . . R
C11 C -0.0340(2) -0.20298(15) 0.3727(3) 0.0944(10) Uani 1 d . . .
H11 H -0.0659 -0.2374 0.3153 0.113 Uiso 1 calc . . R
C12 C 0.1101(2) -0.19481(11) 0.4394(2) 0.0698(7) Uani 1 d . . .
H12 H 0.1730 -0.2236 0.4257 0.084 Uiso 1 calc . . R
C13 C 0.6418(2) -0.21839(9) 0.5697(2) 0.0521(5) Uani 1 d . . .
H13A H 0.6008 -0.2143 0.4817 0.078 Uiso 1 calc . . GR
H13B H 0.6271 -0.2630 0.5925 0.078 Uiso 1 calc . . GR
H13C H 0.7409 -0.2094 0.5998 0.078 Uiso 1 calc . . GR
C14 C 0.64064(19) -0.17377(10) 0.76583(17) 0.0502(4) Uani 1 d . . .
H14A H 0.7406 -0.1683 0.7934 0.075 Uiso 1 calc . . GR
H14B H 0.6205 -0.2170 0.7904 0.075 Uiso 1 calc . . GR
H14C H 0.6037 -0.1396 0.8017 0.075 Uiso 1 calc . . GR
C15 C 0.33784(16) -0.12828(8) 0.73376(15) 0.0366(3) Uani 1 d . . .
C16 C 0.3108(2) -0.19054(10) 0.7922(2) 0.0595(5) Uani 1 d . . .
H16A H 0.3756 -0.1925 0.8768 0.089 Uiso 1 calc . . GR
H16B H 0.3233 -0.2292 0.7494 0.089 Uiso 1 calc . . GR
H16C H 0.2162 -0.1897 0.7878 0.089 Uiso 1 calc . . GR
C17 C 0.71036(18) 0.06065(9) 0.94461(15) 0.0429(4) Uani 1 d . . .
C18 C 0.68919(18) 0.00048(9) 0.99188(16) 0.0467(4) Uani 1 d . . .
H18 H 0.6019 -0.0205 0.9586 0.056 Uiso 1 calc . . R
C19 C 0.79864(19) -0.02845(11) 1.08904(17) 0.0530(5) Uani 1 d . . .
H19 H 0.7840 -0.0689 1.1209 0.064 Uiso 1 calc . . R
C20 C 0.9299(2) 0.00164(12) 1.13999(18) 0.0585(5) Uani 1 d . . .
C21 C 0.9484(2) 0.06191(14) 1.0918(2) 0.0723(7) Uani 1 d . . .
H21 H 1.0355 0.0831 1.1259 0.087 Uiso 1 calc . . R
C22 C 0.8406(2) 0.09176(11) 0.9940(2) 0.0627(5) Uani 1 d . . .
H22 H 0.8554 0.1322 0.9619 0.075 Uiso 1 calc . . R
C23 C 1.0492(2) -0.03030(16) 1.2460(2) 0.0854(8) Uani 1 d . . .
H23A H 1.0422 -0.0183 1.3219 0.128 Uiso 1 calc . . GR
H23B H 1.1373 -0.0148 1.2469 0.128 Uiso 1 calc . . GR
H23C H 1.0438 -0.0781 1.2366 0.128 Uiso 1 calc . . GR

loop_
_atom_site_aniso_label
_atom_site_aniso_U_11
_atom_site_aniso_U_22
_atom_site_aniso_U_33
_atom_site_aniso_U_23
_atom_site_aniso_U_13
_atom_site_aniso_U_12
S1 0.0556(3) 0.0282(2) 0.0487(3) -0.00734(16) 0.0073(2) -0.00033(17)
O1 0.0629(8) 0.0458(7) 0.0402(6) -0.0051(5) 0.0259(6) -0.0037(6)
O2 0.0692(9) 0.0593(9) 0.0733(10) -0.0259(8) 0.0124(8) 0.0213(7)
O3 0.0905(11) 0.0392(7) 0.0729(10) 0.0081(7) 0.0099(9) -0.0202(7)
N1 0.0345(6) 0.0300(6) 0.0350(7) 0.0010(5) 0.0091(5) -0.0013(5)
N2 0.0397(7) 0.0309(7) 0.0395(7) -0.0039(5) 0.0095(6) 0.0005(6)
C1 0.0323(7) 0.0269(7) 0.0292(7) 0.0051(5) 0.0097(6) -0.0015(6)
C2 0.0326(7) 0.0346(8) 0.0384(8) -0.0005(6) 0.0150(6) -0.0026(6)
C3 0.0333(7) 0.0315(8) 0.0425(8) 0.0036(6) 0.0162(7) 0.0048(6)
C4 0.0362(8) 0.0266(7) 0.0427(8) -0.0029(6) 0.0179(7) -0.0015(6)
C5 0.0302(7) 0.0267(7) 0.0363(8) -0.0001(6) 0.0128(6) -0.0008(6)
C6 0.0303(7) 0.0278(7) 0.0297(7) 0.0017(5) 0.0069(6) 0.0009(6)
C7 0.0329(8) 0.0377(8) 0.0490(9) -0.0010(7) 0.0161(7) -0.0057(6)
C8 0.0372(9) 0.0572(11) 0.0634(12) -0.0047(9) 0.0206(9) -0.0011(8)
C9 0.0357(9) 0.0774(14) 0.0933(17) 0.0052(13) 0.0274(11) 0.0024(10)
C10 0.0362(10) 0.0932(18) 0.107(2) -0.0121(16) 0.0142(12) -0.0212(11)
C11 0.0501(12) 0.0955(19) 0.121(2) -0.0503(18) 0.0156(14) -0.0281(13)
C12 0.0444(10) 0.0621(13) 0.0958(17) -0.0349(12) 0.0201(11) -0.0142(9)
C13 0.0499(10) 0.0392(9) 0.0764(13) -0.0026(9) 0.0348(10) 0.0067(8)
C14 0.0426(9) 0.0552(11) 0.0480(10) 0.0149(8) 0.0128(8) 0.0124(8)
C15 0.0372(8) 0.0351(8) 0.0408(8) 0.0033(7) 0.0190(7) 0.0037(6)
C16 0.0824(14) 0.0486(11) 0.0606(12) 0.0148(9) 0.0423(11) 0.0033(10)
C17 0.0422(9) 0.0434(9) 0.0382(8) -0.0108(7) 0.0106(7) -0.0043(7)
C18 0.0387(8) 0.0517(10) 0.0441(9) -0.0039(8) 0.0106(7) -0.0039(7)
C19 0.0470(10) 0.0626(12) 0.0460(10) 0.0037(9) 0.0149(8) 0.0033(9)
C20 0.0395(9) 0.0873(15) 0.0437(10) -0.0017(10) 0.0111(8) 0.0019(9)
C21 0.0429(10) 0.0984(18) 0.0597(13) -0.0047(12) 0.0033(10) -0.0220(11)
C22 0.0572(11) 0.0633(13) 0.0574(12) -0.0049(10) 0.0120(10) -0.0210(10)
C23 0.0492(12) 0.132(2) 0.0600(14) 0.0141(15) 0.0055(11) 0.0134(14)

loop_
_atom_type_symbol
_atom_type_description
_atom_type_scat_dispersion_real
_atom_type_scat_dispersion_imag
_atom_type_scat_source
C C 0.0181 0.0091 'International Tables Vol C Tables 4.2.6.8 and 6.1.1.4'
H H 0.0000 0.0000 'International Tables Vol C Tables 4.2.6.8 and 6.1.1.4'
N N 0.0311 0.0180 'International Tables Vol C Tables 4.2.6.8 and 6.1.1.4'
O O 0.0492 0.0322 'International Tables Vol C Tables 4.2.6.8 and 6.1.1.4'
S S 0.3331 0.5567 'International Tables Vol C Tables 4.2.6.8 and 6.1.1.4'

loop_
_geom_angle_atom_site_label_1
_geom_angle_atom_site_label_2
_geom_angle_atom_site_label_3
_geom_angle
_geom_angle_site_symmetry_1
_geom_angle_site_symmetry_3
_geom_angle_publ_flag
O2 S1 N2 103.75(8) . . ?
O2 S1 C17 109.83(9) . . ?
O3 S1 O2 119.51(11) . . ?
O3 S1 N2 107.91(9) . . ?
O3 S1 C17 107.72(9) . . ?
N2 S1 C17 107.53(7) . . ?
C1 N1 N2 114.97(12) . . ?
S1 N2 H2 110.6(14) . . ?
N1 N2 S1 112.50(10) . . ?
N1 N2 H2 114.5(13) . . ?
N1 C1 C2 117.92(13) . . ?
N1 C1 C6 127.90(14) . . ?
C2 C1 C6 114.14(12) . . ?
C1 C2 H2A 109.6 . . ?
C1 C2 H2B 109.6 . . ?
C1 C2 C3 110.47(12) . . ?
H2A C2 H2B 108.1 . . ?
C3 C2 H2A 109.6 . . ?
C3 C2 H2B 109.6 . . ?
C4 C3 C2 109.04(12) . . ?
C13 C3 C2 108.04(13) . . ?
C13 C3 C4 107.98(13) . . ?
C14 C3 C2 110.07(14) . . ?
C14 C3 C4 112.48(13) . . ?
C14 C3 C13 109.11(14) . . ?
C3 C4 H4A 108.1 . . ?
C3 C4 H4B 108.1 . . ?
C3 C4 C5 116.92(12) . . ?
H4A C4 H4B 107.3 . . ?
C5 C4 H4A 108.1 . . ?
C5 C4 H4B 108.1 . . ?
C4 C5 C6 108.05(11) . . ?
C7 C5 C4 112.80(12) . . ?
C7 C5 C6 108.12(12) . . ?
C15 C5 C4 112.90(12) . . ?
C15 C5 C6 109.48(12) . . ?
C15 C5 C7 105.37(12) . . ?
C1 C6 C5 111.28(11) . . ?
C1 C6 H6A 109.4 . . ?
C1 C6 H6B 109.4 . . ?
C5 C6 H6A 109.4 . . ?
C5 C6 H6B 109.4 . . ?
H6A C6 H6B 108.0 . . ?
C8 C7 C5 119.16(15) . . ?
C12 C7 C5 123.32(15) . . ?
C12 C7 C8 117.50(17) . . ?
C7 C8 H8 119.5 . . ?
C9 C8 C7 120.96(19) . . ?
C9 C8 H8 119.5 . . ?
C8 C9 H9 119.6 . . ?
C10 C9 C8 120.7(2) . . ?
C10 C9 H9 119.6 . . ?
C9 C10 H10 120.6 . . ?
C11 C10 C9 118.9(2) . . ?
C11 C10 H10 120.6 . . ?
C10 C11 H11 119.3 . . ?
C10 C11 C12 121.4(2) . . ?
C12 C11 H11 119.3 . . ?
C7 C12 C11 120.5(2) . . ?
C7 C12 H12 119.7 . . ?
C11 C12 H12 119.7 . . ?
C3 C13 H13A 109.5 . . ?
C3 C13 H13B 109.5 . . ?
C3 C13 H13C 109.5 . . ?
H13A C13 H13B 109.5 . . ?
H13A C13 H13C 109.5 . . ?
H13B C13 H13C 109.5 . . ?
C3 C14 H14A 109.5 . . ?
C3 C14 H14B 109.5 . . ?
C3 C14 H14C 109.5 . . ?
H14A C14 H14B 109.5 . . ?
H14A C14 H14C 109.5 . . ?
H14B C14 H14C 109.5 . . ?
O1 C15 C5 120.98(14) . . ?
O1 C15 C16 120.01(15) . . ?
C16 C15 C5 118.90(14) . . ?
C15 C16 H16A 109.5 . . ?
C15 C16 H16B 109.5 . . ?
C15 C16 H16C 109.5 . . ?
H16A C16 H16B 109.5 . . ?
H16A C16 H16C 109.5 . . ?
H16B C16 H16C 109.5 . . ?
C18 C17 S1 120.57(13) . . ?
C18 C17 C22 120.26(18) . . ?
C22 C17 S1 119.14(15) . . ?
C17 C18 H18 120.2 . . ?
C17 C18 C19 119.50(17) . . ?
C19 C18 H18 120.2 . . ?
C18 C19 H19 119.3 . . ?
C18 C19 C20 121.4(2) . . ?
C20 C19 H19 119.3 . . ?
C19 C20 C23 121.1(2) . . ?
C21 C20 C19 118.16(19) . . ?
C21 C20 C23 120.8(2) . . ?
C20 C21 H21 119.2 . . ?
C20 C21 C22 121.60(19) . . ?
C22 C21 H21 119.2 . . ?
C17 C22 H22 120.4 . . ?
C21 C22 C17 119.1(2) . . ?
C21 C22 H22 120.4 . . ?
C20 C23 H23A 109.5 . . ?
C20 C23 H23B 109.5 . . ?
C20 C23 H23C 109.5 . . ?
H23A C23 H23B 109.5 . . ?
H23A C23 H23C 109.5 . . ?
H23B C23 H23C 109.5 . . ?

loop_
_geom_bond_atom_site_label_1
_geom_bond_atom_site_label_2
_geom_bond_distance
_geom_bond_site_symmetry_2
_geom_bond_publ_flag
S1 O2 1.4335(16) . ?
S1 O3 1.4255(16) . ?
S1 N2 1.6459(13) . ?
S1 C17 1.7601(18) . ?
O1 C15 1.211(2) . ?
N1 N2 1.4181(19) . ?
N1 C1 1.2800(19) . ?
N2 H2 0.87(2) . ?
C1 C2 1.493(2) . ?
C1 C6 1.5043(19) . ?
C2 H2A 0.9700 . ?
C2 H2B 0.9700 . ?
C2 C3 1.545(2) . ?
C3 C4 1.543(2) . ?
C3 C13 1.531(2) . ?
C3 C14 1.528(2) . ?
C4 H4A 0.9700 . ?
C4 H4B 0.9700 . ?
C4 C5 1.544(2) . ?
C5 C6 1.548(2) . ?
C5 C7 1.539(2) . ?
C5 C15 1.536(2) . ?
C6 H6A 0.9700 . ?
C6 H6B 0.9700 . ?
C7 C8 1.391(2) . ?
C7 C12 1.377(3) . ?
C8 H8 0.9300 . ?
C8 C9 1.390(3) . ?
C9 H9 0.9300 . ?
C9 C10 1.361(4) . ?
C10 H10 0.9300 . ?
C10 C11 1.358(4) . ?
C11 H11 0.9300 . ?
C11 C12 1.394(3) . ?
C12 H12 0.9300 . ?
C13 H13A 0.9600 . ?
C13 H13B 0.9600 . ?
C13 H13C 0.9600 . ?
C14 H14A 0.9600 . ?
C14 H14B 0.9600 . ?
C14 H14C 0.9600 . ?
C15 C16 1.502(2) . ?
C16 H16A 0.9600 . ?
C16 H16B 0.9600 . ?
C16 H16C 0.9600 . ?
C17 C18 1.379(3) . ?
C17 C22 1.386(3) . ?
C18 H18 0.9300 . ?
C18 C19 1.381(3) . ?
C19 H19 0.9300 . ?
C19 C20 1.386(3) . ?
C20 C21 1.377(3) . ?
C20 C23 1.509(3) . ?
C21 H21 0.9300 . ?
C21 C22 1.385(3) . ?
C22 H22 0.9300 . ?
C23 H23A 0.9600 . ?
C23 H23B 0.9600 . ?
C23 H23C 0.9600 . ?

loop_
_geom_torsion_atom_site_label_1
_geom_torsion_atom_site_label_2
_geom_torsion_atom_site_label_3
_geom_torsion_atom_site_label_4
_geom_torsion
_geom_torsion_site_symmetry_1
_geom_torsion_site_symmetry_2
_geom_torsion_site_symmetry_3
_geom_torsion_site_symmetry_4
_geom_torsion_publ_flag
S1 C17 C18 C19 -177.53(14) . . . . ?
S1 C17 C22 C21 177.22(17) . . . . ?
O2 S1 N2 N1 -166.71(11) . . . . ?
O2 S1 C17 C18 70.66(16) . . . . ?
O2 S1 C17 C22 -107.09(18) . . . . ?
O3 S1 N2 N1 65.55(13) . . . . ?
O3 S1 C17 C18 -157.67(15) . . . . ?
O3 S1 C17 C22 24.58(19) . . . . ?
N1 C1 C2 C3 119.02(14) . . . . ?
N1 C1 C6 C5 -118.41(16) . . . . ?
N2 S1 C17 C18 -41.60(17) . . . . ?
N2 S1 C17 C22 140.65(16) . . . . ?
N2 N1 C1 C2 -174.34(12) . . . . ?
N2 N1 C1 C6 3.2(2) . . . . ?
C1 N1 N2 S1 178.14(11) . . . . ?
C1 C2 C3 C4 52.19(16) . . . . ?
C1 C2 C3 C13 169.31(13) . . . . ?
C1 C2 C3 C14 -71.64(16) . . . . ?
C2 C1 C6 C5 59.17(16) . . . . ?
C2 C3 C4 C5 -51.82(17) . . . . ?
C3 C4 C5 C6 51.26(17) . . . . ?
C3 C4 C5 C7 170.73(13) . . . . ?
C3 C4 C5 C15 -69.95(17) . . . . ?
C4 C5 C6 C1 -51.80(15) . . . . ?
C4 C5 C7 C8 176.41(15) . . . . ?
C4 C5 C7 C12 -5.2(2) . . . . ?
C4 C5 C15 O1 124.33(16) . . . . ?
C4 C5 C15 C16 -59.36(19) . . . . ?
C5 C7 C8 C9 177.39(18) . . . . ?
C5 C7 C12 C11 -177.3(2) . . . . ?
C6 C1 C2 C3 -58.82(16) . . . . ?
C6 C5 C7 C8 -64.17(19) . . . . ?
C6 C5 C7 C12 114.2(2) . . . . ?
C6 C5 C15 O1 3.9(2) . . . . ?
C6 C5 C15 C16 -179.76(14) . . . . ?
C7 C5 C6 C1 -174.18(12) . . . . ?
C7 C5 C15 O1 -112.13(16) . . . . ?
C7 C5 C15 C16 64.18(18) . . . . ?
C7 C8 C9 C10 -0.2(4) . . . . ?
C8 C7 C12 C11 1.0(4) . . . . ?
C8 C9 C10 C11 1.5(4) . . . . ?
C9 C10 C11 C12 -1.5(5) . . . . ?
C10 C11 C12 C7 0.3(5) . . . . ?
C12 C7 C8 C9 -1.1(3) . . . . ?
C13 C3 C4 C5 -168.98(14) . . . . ?
C14 C3 C4 C5 70.57(17) . . . . ?
C15 C5 C6 C1 71.52(15) . . . . ?
C15 C5 C7 C8 52.82(19) . . . . ?
C15 C5 C7 C12 -128.8(2) . . . . ?
C17 S1 N2 N1 -50.39(13) . . . . ?
C17 C18 C19 C20 -0.2(3) . . . . ?
C18 C17 C22 C21 -0.5(3) . . . . ?
C18 C19 C20 C21 0.6(3) . . . . ?
C18 C19 C20 C23 -179.9(2) . . . . ?
C19 C20 C21 C22 -1.0(4) . . . . ?
C20 C21 C22 C17 1.0(4) . . . . ?
C22 C17 C18 C19 0.2(3) . . . . ?
C23 C20 C21 C22 179.5(2) . . . . ?
